data_4343124
loop_
_publ_author_name
'Su, Kongzhao'
'Jiang, Feilong'
'Qian, Jinjie'
'Chen, Lian'
'Pang, Jiandong'
'Bawaked, Salem M.'
'Mokhtar, Mohamed'
'Al-Thabaiti, Shaeel A'
'Hong, Maochun'

_publ_section_title
;
 Stepwise construction of extra-large heterometallic calixarene-based
 cages.
;
_journal_issue 7
_journal_name_full 'Inorganic chemistry'
_journal_page_first 3183
_journal_page_last 3188
_journal_paper_doi 10.1021/ic502677g
_journal_volume 54
_journal_year 2015
_chemical_formula_sum 'C286 H360 Cl4 Dy4 N8 Na4 Ni24 O72 S24'
_chemical_formula_weight 8123.89
_chemical_name_systematic
; 
 ? 
;
_space_group_IT_number 176
_symmetry_cell_setting hexagonal
_symmetry_space_group_name_Hall '-P 6c'
_symmetry_space_group_name_H-M 'P 63/m'
_atom_sites_solution_hydrogens geom
_atom_sites_solution_primary direct
_atom_sites_solution_secondary difmap
_audit_creation_method SHELXL-97
_cell_angle_alpha 90.00
_cell_angle_beta 90.00
_cell_angle_gamma 120.00
_cell_formula_units_Z 2
_cell_length_a 23.3919(6)
_cell_length_b 23.3919(6)
_cell_length_c 61.3970(19)
_cell_measurement_temperature 100(2)
_cell_volume 29094.4(14)
_computing_structure_refinement 'SHELXL-97 (Sheldrick, 1997)'
_computing_structure_solution 'SHELXS-97 (Sheldrick, 1990)'
_diffrn_ambient_temperature 100(2)
_diffrn_detector_area_resol_mean 10.5594
_diffrn_measured_fraction_theta_full 0.989
_diffrn_measured_fraction_theta_max 0.989
_diffrn_measurement_device_type 'SuperNova, Dual, Cu at zero, Atlas'
_diffrn_measurement_method '\w scans'
_diffrn_radiation_monochromator graphite
_diffrn_radiation_source 'fine-focus sealed tube'
_diffrn_radiation_type CuK\a
_diffrn_radiation_wavelength 1.54184
_diffrn_reflns_av_R_equivalents 0.1257
_diffrn_reflns_av_sigmaI/netI 0.0966
_diffrn_reflns_limit_h_max 26
_diffrn_reflns_limit_h_min -28
_diffrn_reflns_limit_k_max 28
_diffrn_reflns_limit_k_min -27
_diffrn_reflns_limit_l_max 26
_diffrn_reflns_limit_l_min -74
_diffrn_reflns_number 100028
_diffrn_reflns_theta_full 70.00
_diffrn_reflns_theta_max 70.00
_diffrn_reflns_theta_min 3.61
_diffrn_standards_number 102159
_exptl_absorpt_coefficient_mu 4.798
_exptl_absorpt_correction_T_max 0.4471
_exptl_absorpt_correction_T_min 0.3271
_exptl_absorpt_correction_type multi-scan
_exptl_crystal_colour 'hexagonal prism'
_exptl_crystal_density_diffrn 0.909
_exptl_crystal_density_method 'not measured'
_exptl_crystal_description green
_exptl_crystal_F_000 8062
_exptl_crystal_size_max 0.30
_exptl_crystal_size_mid 0.30
_exptl_crystal_size_min 0.20
_platon_squeeze_details
;
;
_refine_diff_density_max 1.451
_refine_diff_density_min -2.915
_refine_diff_density_rms 0.106
_refine_ls_extinction_method none
_refine_ls_goodness_of_fit_ref 0.968
_refine_ls_hydrogen_treatment mixed
_refine_ls_matrix_type full
_refine_ls_number_parameters 687
_refine_ls_number_reflns 18407
_refine_ls_number_restraints 55
_refine_ls_restrained_S_all 0.976
_refine_ls_R_factor_all 0.1296
_refine_ls_R_factor_gt 0.0866
_refine_ls_shift/su_max 0.002
_refine_ls_shift/su_mean 0.000
_refine_ls_structure_factor_coef Fsqd
_refine_ls_weighting_details 'calc w=1/[\s^2^(Fo^2^)+(0.1466P)^2^+0.0000P] where P=(Fo^2^+2Fc^2^)/3'
_refine_ls_weighting_scheme calc
_refine_ls_wR_factor_gt 0.2288
_refine_ls_wR_factor_ref 0.2526
_reflns_number_gt 9958
_reflns_number_total 18407
_reflns_threshold_expression >2sigma(I)
_cod_data_source_file ic502677g_si_002.cif
_cod_data_source_block d:HMONC-1
_cod_original_cell_volume 29094.3(14)
_cod_original_sg_symbol_H-M P63/m
_cod_database_code 4343124

loop_
_symmetry_equiv_pos_as_xyz
'x, y, z'
'x-y, x, z+1/2'
'-y, x-y, z'
'-x, -y, z+1/2'
'-x+y, -x, z'
'y, -x+y, z+1/2'
'-x, -y, -z'
'-x+y, -x, -z-1/2'
'y, -x+y, -z'
'x, y, -z-1/2'
'x-y, x, -z'
'-y, x-y, -z-1/2'

loop_
_atom_site_label
_atom_site_type_symbol
_atom_site_fract_x
_atom_site_fract_y
_atom_site_fract_z
_atom_site_U_iso_or_equiv
_atom_site_adp_type
_atom_site_occupancy
_atom_site_symmetry_multiplicity
_atom_site_calc_flag
_atom_site_refinement_flags
Dy1 Dy 0.6667 0.3333 0.642730(12) 0.04379(19) Uani 1 3 d S
Ni1 Ni 0.67399(5) 0.57686(5) 0.663813(19) 0.0448(3) Uani 1 1 d .
Cl1 Cl 0.44216(15) 0.27582(13) 0.63505(5) 0.0463(6) Uani 0.67 1 d P
S1 S 0.70365(11) 0.69000(9) 0.65479(4) 0.0668(6) Uani 1 1 d .
O1 O 0.5883(2) 0.5576(2) 0.65015(9) 0.0578(13) Uani 1 1 d .
N1 N 0.4160(3) 0.1740(3) 0.67764(10) 0.0478(14) Uani 1 1 d U
C1 C 0.5714(4) 0.6029(4) 0.65207(13) 0.0569(19) Uani 1 1 d .
Dy2 Dy 0.49172(6) 0.28850(6) 0.67431(2) 0.0476(3) Uani 0.33 1 d P
Ni2 Ni 0.71981(5) 0.49847(5) 0.623015(17) 0.0398(3) Uani 1 1 d .
S2 S 0.75375(9) 0.55786(9) 0.58994(3) 0.0515(4) Uani 1 1 d .
O2 O 0.7120(2) 0.5757(2) 0.63393(8) 0.0499(12) Uani 1 1 d .
N2 N 0.4687(3) 0.3766(3) 0.67610(11) 0.0544(17) Uani 1 1 d .
C2 C 0.5051(4) 0.5877(5) 0.65228(14) 0.070(2) Uani 1 1 d .
Ni3 Ni 0.54405(5) 0.37063(5) 0.622812(17) 0.0404(3) Uani 1 1 d .
S3 S 0.49135(9) 0.36598(10) 0.58942(3) 0.0532(4) Uani 1 1 d .
O3 O 0.6263(2) 0.4511(2) 0.60954(7) 0.0447(11) Uani 1 1 d .
C3 C 0.4864(5) 0.6368(5) 0.65416(16) 0.080(3) Uani 1 1 d .
H3 H 0.4412 0.6246 0.6554 0.095 Uiso 1 1 calc R
Ni4 Ni 0.52627(5) 0.46988(5) 0.663391(18) 0.0441(3) Uani 1 1 d .
S4 S 0.44486(10) 0.50257(11) 0.65380(3) 0.0622(5) Uani 1 1 d .
O4 O 0.5067(2) 0.4273(2) 0.63337(8) 0.0500(12) Uani 1 1 d .
C4 C 0.5344(6) 0.7017(6) 0.65407(19) 0.098(4) Uani 1 1 d U
O5 O 0.6435(2) 0.5869(2) 0.69362(8) 0.0549(12) Uani 1 1 d .
C5 C 0.6032(5) 0.7205(4) 0.65449(18) 0.086(3) Uani 1 1 d .
H5 H 0.6367 0.7654 0.6559 0.104 Uiso 1 1 calc R
O6 O 0.5370(3) 0.5089(2) 0.69365(8) 0.0552(12) Uani 1 1 d .
C6 C 0.6191(5) 0.6698(5) 0.65277(16) 0.079(3) Uani 1 1 d .
O7 O 0.61667(19) 0.47470(19) 0.66695(7) 0.0381(10) Uani 1 1 d .
C7 C 0.5249(8) 0.7649(7) 0.6578(3) 0.195(6) Uani 1 1 d DU
O8 O 0.69205(19) 0.4508(2) 0.65313(7) 0.0398(10) Uani 1 1 d .
C8 C 0.5759(7) 0.8255(6) 0.6451(3) 0.211(10) Uani 1 1 d D
H8A H 0.5604 0.8232 0.6301 0.317 Uiso 1 1 calc R
H8B H 0.6182 0.8262 0.6449 0.317 Uiso 1 1 calc R
H8C H 0.5817 0.8657 0.6521 0.317 Uiso 1 1 calc R
O9 O 0.5872(2) 0.37469(19) 0.65287(8) 0.0424(10) Uani 1 1 d .
C9 C 0.4581(8) 0.7415(10) 0.6487(3) 0.244(10) Uani 1 1 d DU
H9A H 0.4451 0.7748 0.6513 0.366 Uiso 1 1 calc R
H9B H 0.4264 0.7000 0.6558 0.366 Uiso 1 1 calc R
H9C H 0.4586 0.7341 0.6330 0.366 Uiso 1 1 calc R
O10 O 0.6667 0.3333 0.68149(13) 0.052(2) Uani 1 3 d S
C10 C 0.5308(11) 0.7851(13) 0.6819(2) 0.340(16) Uani 1 1 d DU
H10A H 0.5437 0.8318 0.6830 0.510 Uiso 1 1 calc R
H10B H 0.5643 0.7780 0.6891 0.510 Uiso 1 1 calc R
H10C H 0.4882 0.7582 0.6892 0.510 Uiso 1 1 calc R
O11 O 0.3761(13) 0.2508(11) 0.6699(5) 0.128(9) Uani 0.33 1 d P
C11 C 0.7259(4) 0.6266(3) 0.62086(14) 0.059(2) Uani 1 1 d .
O12 O 0.5615(16) 0.303(2) 0.7032(6) 0.26(3) Uani 0.33 1 d P
C12 C 0.7251(4) 0.6824(4) 0.62721(14) 0.064(2) Uani 1 1 d .
O13 O 0.4766(7) 0.2858(8) 0.6372(3) 0.050(4) Uani 0.33 1 d P
C13 C 0.7408(5) 0.7358(4) 0.61307(17) 0.093(3) Uani 1 1 d .
H13 H 0.7391 0.7733 0.6182 0.111 Uiso 1 1 calc R
C14 C 0.7591(5) 0.7334(4) 0.59122(17) 0.078(3) Uani 1 1 d U
C15 C 0.7631(4) 0.6782(4) 0.58493(16) 0.080(3) Uani 1 1 d .
H15 H 0.7763 0.6752 0.5705 0.096 Uiso 1 1 calc R
C16 C 0.7481(4) 0.6285(4) 0.59941(13) 0.058(2) Uani 1 1 d .
C17 C 0.7691(7) 0.7842(6) 0.5721(2) 0.176(6) Uani 1 1 d DU
C18 C 0.7504(9) 0.8320(7) 0.5814(2) 0.222(11) Uani 1 1 d DU
H18A H 0.7651 0.8417 0.5966 0.333 Uiso 1 1 calc R
H18B H 0.7023 0.8126 0.5808 0.333 Uiso 1 1 calc R
H18C H 0.7715 0.8730 0.5730 0.333 Uiso 1 1 calc R
C19 C 0.8395(7) 0.8153(8) 0.5642(3) 0.282(15) Uani 1 1 d DU
H19A H 0.8412 0.8251 0.5487 0.423 Uiso 1 1 calc R
H19B H 0.8560 0.7848 0.5667 0.423 Uiso 1 1 calc R
H19C H 0.8669 0.8563 0.5723 0.423 Uiso 1 1 calc R
C20 C 0.7240(9) 0.7490(9) 0.5521(3) 0.279(10) Uani 1 1 d DU
H20A H 0.6822 0.7488 0.5537 0.419 Uiso 1 1 calc R
H20B H 0.7152 0.7035 0.5513 0.419 Uiso 1 1 calc R
H20C H 0.7462 0.7727 0.5387 0.419 Uiso 1 1 calc R
C21 C 0.6220(3) 0.4622(3) 0.58879(12) 0.0464(16) Uani 1 1 d .
C22 C 0.6773(4) 0.5100(4) 0.57692(12) 0.062(2) Uani 1 1 d .
C23 C 0.6722(5) 0.5218(5) 0.55387(13) 0.072(2) Uani 1 1 d .
H23 H 0.7105 0.5537 0.5464 0.087 Uiso 1 1 calc R
C24 C 0.6152(5) 0.4892(5) 0.54284(14) 0.080(3) Uani 1 1 d .
C25 C 0.5594(4) 0.4397(4) 0.55423(12) 0.065(2) Uani 1 1 d .
H25 H 0.5188 0.4143 0.5467 0.078 Uiso 1 1 calc R
C26 C 0.5637(4) 0.4279(4) 0.57619(11) 0.0521(18) Uani 1 1 d .
C27 C 0.6092(7) 0.5001(8) 0.5185(2) 0.124(5) Uani 1 1 d U
C28 C 0.6034(11) 0.5596(9) 0.5171(3) 0.206(8) Uani 1 1 d U
H28A H 0.6306 0.5909 0.5285 0.310 Uiso 1 1 calc R
H28B H 0.5572 0.5477 0.5192 0.310 Uiso 1 1 calc R
H28C H 0.6186 0.5801 0.5028 0.310 Uiso 1 1 calc R
C29 C 0.6738(10) 0.5284(15) 0.5079(2) 0.305(17) Uani 1 1 d .
H29A H 0.6678 0.5199 0.4922 0.457 Uiso 1 1 calc R
H29B H 0.6983 0.5082 0.5140 0.457 Uiso 1 1 calc R
H29C H 0.6987 0.5762 0.5105 0.457 Uiso 1 1 calc R
C30 C 0.5553(8) 0.4457(8) 0.5067(2) 0.164(7) Uani 1 1 d .
H30A H 0.5658 0.4499 0.4911 0.246 Uiso 1 1 calc R
H30B H 0.5144 0.4470 0.5089 0.246 Uiso 1 1 calc R
H30C H 0.5494 0.4036 0.5121 0.246 Uiso 1 1 calc R
C31 C 0.4672(4) 0.4371(4) 0.61982(12) 0.058(2) Uani 1 1 d .
C32 C 0.4554(4) 0.4130(4) 0.59903(13) 0.061(2) Uani 1 1 d .
C33 C 0.4131(4) 0.4221(5) 0.58506(13) 0.074(3) Uani 1 1 d .
H33 H 0.4033 0.4014 0.5712 0.089 Uiso 1 1 calc R
C34 C 0.3853(5) 0.4600(6) 0.59077(16) 0.097(4) Uani 1 1 d .
C35 C 0.3965(5) 0.4848(6) 0.61144(14) 0.087(3) Uani 1 1 d .
H35 H 0.3763 0.5094 0.6160 0.105 Uiso 1 1 calc R
C36 C 0.4374(4) 0.4753(4) 0.62644(13) 0.060(2) Uani 1 1 d .
C37 C 0.3368(8) 0.4670(9) 0.57520(18) 0.133(6) Uani 1 1 d U
C38 C 0.3713(10) 0.4873(13) 0.5526(2) 0.249(12) Uani 1 1 d U
H38A H 0.3509 0.4493 0.5427 0.374 Uiso 1 1 calc R
H38B H 0.4183 0.5019 0.5542 0.374 Uiso 1 1 calc R
H38C H 0.3663 0.5234 0.5466 0.374 Uiso 1 1 calc R
C39 C 0.2716(10) 0.4064(12) 0.5774(3) 0.264(14) Uani 1 1 d .
H39A H 0.2646 0.3768 0.5652 0.396 Uiso 1 1 calc R
H39B H 0.2369 0.4182 0.5775 0.396 Uiso 1 1 calc R
H39C H 0.2702 0.3842 0.5911 0.396 Uiso 1 1 calc R
C40 C 0.3315(8) 0.5289(9) 0.5816(2) 0.185(8) Uani 1 1 d .
H40A H 0.2972 0.5302 0.5728 0.278 Uiso 1 1 calc R
H40B H 0.3739 0.5690 0.5790 0.278 Uiso 1 1 calc R
H40C H 0.3199 0.5263 0.5971 0.278 Uiso 1 1 calc R
C41 C 0.3452(9) 0.1619(7) 0.6796(3) 0.103(5) Uani 0.66 1 d PU
H41A H 0.3255 0.1387 0.6933 0.154 Uiso 0.66 1 calc PR
H41B H 0.3188 0.1350 0.6673 0.154 Uiso 0.66 1 calc PR
H41C H 0.3462 0.2043 0.6795 0.154 Uiso 0.66 1 calc PR
C42 C 0.4434(12) 0.1948(9) 0.6983(3) 0.131(8) Uani 0.66 1 d P
C43 C 0.3875(14) 0.3544(13) 0.6815(4) 0.231(17) Uani 0.66 1 d P
H2A H 0.3579 0.3153 0.6729 0.346 Uiso 0.66 1 calc PR
H2B H 0.3802 0.3909 0.6777 0.346 Uiso 0.66 1 calc PR
H2C H 0.3784 0.3444 0.6971 0.346 Uiso 0.66 1 calc PR
C44 C 0.4895(18) 0.3711(10) 0.6947(6) 0.23(2) Uani 0.66 1 d P
C45 C 0.6318(3) 0.4341(3) 0.65843(10) 0.0347(13) Uani 1 1 d .
C46 C 0.5895(4) 0.5489(3) 0.70289(14) 0.0520(18) Uani 1 1 d .
C47 C 0.5882(4) 0.5513(3) 0.72742(12) 0.0496(16) Uani 1 1 d .
C48 C 0.5316(4) 0.5088(4) 0.73875(12) 0.064(2) Uani 1 1 d .
H48 H 0.4925 0.4795 0.7310 0.076 Uiso 1 1 calc R
C49 C 0.6452(4) 0.5965(4) 0.73881(12) 0.066(2) Uani 1 1 d .
H49 H 0.6836 0.6270 0.7311 0.079 Uiso 1 1 calc R
O63 O 0.7280(2) 0.4174(2) 0.61606(7) 0.0399(10) Uani 1 1 d .

loop_
_atom_site_aniso_label
_atom_site_aniso_U_11
_atom_site_aniso_U_22
_atom_site_aniso_U_33
_atom_site_aniso_U_23
_atom_site_aniso_U_13
_atom_site_aniso_U_12
Dy1 0.0455(3) 0.0455(3) 0.0404(4) 0.000 0.000 0.02274(13)
Ni1 0.0481(6) 0.0382(6) 0.0526(7) 0.0021(5) 0.0048(5) 0.0249(5)
Cl1 0.0421(15) 0.0477(14) 0.0515(16) -0.0011(11) -0.0031(13) 0.0244(13)
S1 0.0796(14) 0.0459(10) 0.0807(15) 0.0073(10) 0.0153(11) 0.0357(10)
O1 0.059(3) 0.059(3) 0.072(4) 0.011(3) 0.005(3) 0.041(3)
N1 0.043(3) 0.037(3) 0.058(4) 0.008(3) 0.016(3) 0.016(2)
C1 0.058(5) 0.058(5) 0.069(5) 0.010(4) 0.012(4) 0.040(4)
Dy2 0.0455(7) 0.0458(7) 0.0527(8) 0.0031(6) 0.0080(6) 0.0237(6)
Ni2 0.0392(6) 0.0380(6) 0.0412(6) 0.0047(5) 0.0039(5) 0.0186(5)
S2 0.0554(10) 0.0502(10) 0.0497(10) 0.0105(8) 0.0080(8) 0.0270(8)
O2 0.062(3) 0.046(3) 0.050(3) 0.007(2) 0.016(2) 0.033(2)
N2 0.048(3) 0.054(4) 0.057(4) 0.002(3) 0.013(3) 0.022(3)
C2 0.087(6) 0.094(6) 0.070(6) 0.013(5) 0.004(5) 0.076(6)
Ni3 0.0390(6) 0.0436(6) 0.0393(6) 0.0003(5) -0.0027(5) 0.0212(5)
S3 0.0503(10) 0.0658(11) 0.0465(10) 0.0013(9) -0.0064(8) 0.0313(9)
O3 0.049(3) 0.055(3) 0.033(2) 0.013(2) 0.006(2) 0.029(2)
C3 0.092(7) 0.096(7) 0.094(7) 0.021(6) 0.012(6) 0.080(6)
Ni4 0.0414(6) 0.0499(6) 0.0475(7) 0.0018(5) 0.0030(5) 0.0277(5)
S4 0.0582(11) 0.0910(15) 0.0596(12) 0.0054(11) 0.0024(9) 0.0539(11)
O4 0.053(3) 0.060(3) 0.044(3) -0.003(2) -0.014(2) 0.033(2)
C4 0.128(9) 0.107(8) 0.113(9) 0.024(7) 0.036(7) 0.098(8)
O5 0.059(3) 0.056(3) 0.053(3) -0.005(2) 0.010(2) 0.032(3)
C5 0.100(7) 0.055(5) 0.136(9) 0.021(5) 0.040(6) 0.063(5)
O6 0.064(3) 0.062(3) 0.048(3) -0.003(2) 0.000(3) 0.038(3)
C6 0.092(7) 0.089(7) 0.087(7) 0.028(5) 0.041(5) 0.070(6)
O7 0.033(2) 0.034(2) 0.054(3) -0.0037(19) 0.0028(19) 0.0214(18)
C7 0.241(15) 0.210(15) 0.260(18) 0.101(12) 0.089(12) 0.208(14)
O8 0.032(2) 0.040(2) 0.048(3) -0.004(2) 0.0032(19) 0.0188(19)
C8 0.23(2) 0.103(11) 0.36(3) 0.054(14) 0.025(18) 0.122(13)
O9 0.037(2) 0.030(2) 0.057(3) 0.001(2) 0.003(2) 0.0143(19)
C9 0.243(11) 0.239(11) 0.262(11) 0.004(5) 0.005(5) 0.129(7)
O10 0.059(3) 0.059(3) 0.039(4) 0.000 0.000 0.0294(15)
C10 0.347(17) 0.339(17) 0.336(17) -0.005(5) 0.001(5) 0.173(9)
O11 0.12(2) 0.086(16) 0.14(2) 0.013(15) -0.015(17) 0.028(15)
C11 0.066(5) 0.032(3) 0.076(6) 0.018(4) 0.007(4) 0.022(3)
O12 0.13(3) 0.51(8) 0.14(3) -0.07(3) -0.05(2) 0.17(4)
C12 0.073(5) 0.049(4) 0.076(6) 0.008(4) 0.022(4) 0.034(4)
O13 0.025(7) 0.078(11) 0.052(9) -0.013(8) -0.019(7) 0.030(8)
C13 0.120(8) 0.065(6) 0.110(8) 0.046(6) 0.063(7) 0.060(6)
C14 0.084(6) 0.061(5) 0.103(7) 0.030(5) 0.030(6) 0.046(5)
C15 0.092(7) 0.055(5) 0.088(7) 0.035(5) 0.045(5) 0.034(5)
C16 0.078(5) 0.050(4) 0.062(5) 0.012(4) 0.012(4) 0.043(4)
C17 0.217(13) 0.103(9) 0.243(13) 0.077(8) 0.032(10) 0.107(9)
C18 0.44(3) 0.215(18) 0.124(12) 0.109(12) 0.125(16) 0.25(2)
C19 0.33(2) 0.24(2) 0.36(3) 0.24(2) 0.22(3) 0.20(2)
C20 0.283(11) 0.271(11) 0.277(11) 0.008(5) -0.001(5) 0.134(6)
C21 0.052(4) 0.043(4) 0.053(4) 0.003(3) 0.012(3) 0.031(3)
C22 0.073(5) 0.077(5) 0.047(4) 0.010(4) 0.013(4) 0.047(5)
C23 0.084(6) 0.083(6) 0.049(5) 0.021(4) 0.014(5) 0.042(5)
C24 0.076(6) 0.114(8) 0.050(5) 0.015(5) 0.000(5) 0.048(6)
C25 0.060(5) 0.089(6) 0.042(4) 0.004(4) -0.011(4) 0.034(5)
C26 0.060(4) 0.067(5) 0.042(4) -0.005(4) -0.007(3) 0.041(4)
C27 0.118(9) 0.153(12) 0.072(7) 0.051(8) -0.007(7) 0.045(9)
C28 0.241(15) 0.208(16) 0.104(10) 0.028(11) -0.038(11) 0.062(14)
C29 0.163(17) 0.64(5) 0.091(12) 0.05(2) 0.031(12) 0.19(3)
C30 0.174(15) 0.164(14) 0.087(10) 0.021(9) -0.025(10) 0.035(12)
C31 0.050(4) 0.087(6) 0.047(4) 0.014(4) 0.003(3) 0.043(4)
C32 0.051(4) 0.098(6) 0.057(5) 0.012(4) 0.003(4) 0.055(4)
C33 0.072(6) 0.124(8) 0.046(5) -0.006(5) -0.012(4) 0.064(6)
C34 0.094(7) 0.184(11) 0.072(7) -0.006(7) -0.013(5) 0.113(8)
C35 0.100(7) 0.175(11) 0.048(5) 0.020(6) 0.005(5) 0.116(8)
C36 0.059(5) 0.077(5) 0.061(5) 0.002(4) 0.009(4) 0.046(4)
C37 0.175(13) 0.263(18) 0.069(7) 0.003(9) -0.013(7) 0.191(14)
C38 0.28(2) 0.54(4) 0.088(10) 0.036(16) 0.001(11) 0.33(3)
C39 0.182(19) 0.39(4) 0.24(2) -0.08(2) -0.148(19) 0.16(2)
C40 0.201(16) 0.29(2) 0.182(15) 0.050(15) -0.026(13) 0.207(17)
C41 0.148(12) 0.081(9) 0.110(11) -0.019(8) -0.033(10) 0.080(9)
C42 0.22(2) 0.091(12) 0.070(11) 0.021(10) 0.024(13) 0.069(14)
C43 0.23(3) 0.18(3) 0.20(3) 0.09(2) -0.09(2) 0.04(2)
C44 0.31(4) 0.057(12) 0.27(4) -0.028(19) 0.15(3) 0.044(18)
C45 0.034(3) 0.030(3) 0.043(4) -0.001(3) -0.001(3) 0.019(3)
C46 0.052(4) 0.043(4) 0.068(5) -0.009(4) -0.007(4) 0.030(4)
C47 0.055(4) 0.051(4) 0.048(4) 0.004(3) 0.004(4) 0.031(4)
C48 0.056(5) 0.079(6) 0.047(4) -0.004(4) -0.006(4) 0.027(4)
C49 0.063(5) 0.061(5) 0.056(5) -0.001(4) 0.005(4) 0.017(4)
O63 0.039(2) 0.048(2) 0.037(2) 0.011(2) 0.0076(19) 0.024(2)

loop_
_atom_type_symbol
_atom_type_description
_atom_type_scat_dispersion_real
_atom_type_scat_dispersion_imag
_atom_type_scat_source
C C 0.0181 0.0091 'International Tables Vol C Tables 4.2.6.8 and 6.1.1.4'
H H 0.0000 0.0000 'International Tables Vol C Tables 4.2.6.8 and 6.1.1.4'
Dy Dy -9.8046 9.8477 'International Tables Vol C Tables 4.2.6.8 and 6.1.1.4'
N N 0.0311 0.0180 'International Tables Vol C Tables 4.2.6.8 and 6.1.1.4'
Ni Ni -3.0029 0.5091 'International Tables Vol C Tables 4.2.6.8 and 6.1.1.4'
O O 0.0492 0.0322 'International Tables Vol C Tables 4.2.6.8 and 6.1.1.4'
S S 0.3331 0.5567 'International Tables Vol C Tables 4.2.6.8 and 6.1.1.4'
Cl Cl 0.3639 0.7018 'International Tables Vol C Tables 4.2.6.8 and 6.1.1.4'

loop_
_geom_angle_atom_site_label_1
_geom_angle_atom_site_label_2
_geom_angle_atom_site_label_3
_geom_angle
_geom_angle_site_symmetry_1
_geom_angle_site_symmetry_3
O10 Dy1 O63 132.92(10) . 5_665
O10 Dy1 O63 132.92(11) . .
O63 Dy1 O63 78.73(16) 5_665 .
O10 Dy1 O63 132.92(10) . 3_655
O63 Dy1 O63 78.73(16) 5_665 3_655
O63 Dy1 O63 78.73(16) . 3_655
O10 Dy1 O9 75.95(11) . 3_655
O63 Dy1 O9 65.29(14) 5_665 3_655
O63 Dy1 O9 143.92(14) . 3_655
O63 Dy1 O9 96.07(13) 3_655 3_655
O10 Dy1 O9 75.95(11) . 5_665
O63 Dy1 O9 96.07(13) 5_665 5_665
O63 Dy1 O9 65.29(14) . 5_665
O63 Dy1 O9 143.92(14) 3_655 5_665
O9 Dy1 O9 114.30(8) 3_655 5_665
O10 Dy1 O9 75.95(11) . .
O63 Dy1 O9 143.92(14) 5_665 .
O63 Dy1 O9 96.07(13) . .
O63 Dy1 O9 65.29(14) 3_655 .
O9 Dy1 O9 114.30(8) 3_655 .
O9 Dy1 O9 114.30(8) 5_665 .
O10 Dy1 O8 75.69(10) . 5_665
O63 Dy1 O8 64.74(14) 5_665 5_665
O63 Dy1 O8 97.52(13) . 5_665
O63 Dy1 O8 143.20(14) 3_655 5_665
O9 Dy1 O8 65.50(12) 3_655 5_665
O9 Dy1 O8 50.47(12) 5_665 5_665
O9 Dy1 O8 150.60(15) . 5_665
O10 Dy1 O8 75.69(10) . 3_655
O63 Dy1 O8 97.52(13) 5_665 3_655
O63 Dy1 O8 143.20(14) . 3_655
O63 Dy1 O8 64.74(14) 3_655 3_655
O9 Dy1 O8 50.47(12) 3_655 3_655
O9 Dy1 O8 150.60(15) 5_665 3_655
O9 Dy1 O8 65.50(12) . 3_655
O8 Dy1 O8 114.10(8) 5_665 3_655
O10 Dy1 O8 75.69(10) . .
O63 Dy1 O8 143.20(14) 5_665 .
O63 Dy1 O8 64.74(14) . .
O63 Dy1 O8 97.52(13) 3_655 .
O9 Dy1 O8 150.60(15) 3_655 .
O9 Dy1 O8 65.50(12) 5_665 .
O9 Dy1 O8 50.47(12) . .
O8 Dy1 O8 114.10(8) 5_665 .
O8 Dy1 O8 114.10(8) 3_655 .
O10 Dy1 C45 71.33(12) . 5_665
O63 Dy1 C45 82.12(15) 5_665 5_665
O63 Dy1 C45 83.06(15) . 5_665
O63 Dy1 C45 155.74(16) 3_655 5_665
O9 Dy1 C45 89.24(14) 3_655 5_665
O9 Dy1 C45 25.32(14) 5_665 5_665
O9 Dy1 C45 133.16(15) . 5_665
O8 Dy1 C45 25.47(14) 5_665 5_665
O8 Dy1 C45 133.13(14) 3_655 5_665
O8 Dy1 C45 88.96(14) . 5_665
O10 Dy1 C45 71.33(12) . 3_655
O63 Dy1 C45 83.06(15) 5_665 3_655
O63 Dy1 C45 155.74(16) . 3_655
O63 Dy1 C45 82.12(15) 3_655 3_655
O9 Dy1 C45 25.32(14) 3_655 3_655
O9 Dy1 C45 133.16(15) 5_665 3_655
O9 Dy1 C45 89.24(14) . 3_655
O8 Dy1 C45 88.96(14) 5_665 3_655
O8 Dy1 C45 25.47(14) 3_655 3_655
O8 Dy1 C45 133.13(14) . 3_655
C45 Dy1 C45 110.26(11) 5_665 3_655
O1 Ni1 O5 91.9(2) . .
O1 Ni1 O2 90.8(2) . .
O5 Ni1 O2 174.6(2) . .
O1 Ni1 N1 172.8(2) . 5_665
O5 Ni1 N1 89.7(2) . 5_665
O2 Ni1 N1 88.1(2) . 5_665
O1 Ni1 O7 77.51(18) . .
O5 Ni1 O7 89.30(19) . .
O2 Ni1 O7 95.86(18) . .
N1 Ni1 O7 95.47(19) 5_665 .
O1 Ni1 S1 81.86(15) . .
O5 Ni1 S1 90.28(15) . .
O2 Ni1 S1 85.50(14) . .
N1 Ni1 S1 105.19(17) 5_665 .
O7 Ni1 S1 159.34(13) . .
O13 Cl1 Ni2 52.4(13) . 3_655
O13 Cl1 Ni3 48.7(14) . .
Ni2 Cl1 Ni3 80.02(10) 3_655 .
O13 Cl1 Dy2 56.4(13) . .
Ni2 Cl1 Dy2 90.15(10) 3_655 .
Ni3 Cl1 Dy2 90.27(10) . .
C6 S1 C12 103.5(4) . .
C6 S1 Ni1 93.0(3) . .
C12 S1 Ni1 92.8(2) . .
C1 O1 Ni4 115.9(5) . .
C1 O1 Ni1 117.0(5) . .
Ni4 O1 Ni1 101.0(2) . .
C42 N1 C41 105.0(12) . .
C42 N1 Ni1 116.9(9) . 3_655
C41 N1 Ni1 114.8(6) . 3_655
C42 N1 Dy2 74.3(8) . .
C41 N1 Dy2 110.0(6) . .
Ni1 N1 Dy2 127.4(3) 3_655 .
O1 C1 C6 121.0(7) . .
O1 C1 C2 122.5(7) . .
C6 C1 C2 116.3(7) . .
O13 Dy2 O12 148.1(9) . .
O13 Dy2 C44 119.3(11) . .
O12 Dy2 C44 76.8(16) . .
O13 Dy2 N1 92.1(4) . .
O12 Dy2 N1 100.1(13) . .
C44 Dy2 N1 125.3(7) . .
O13 Dy2 N2 88.4(4) . .
O12 Dy2 N2 106.5(12) . .
C44 Dy2 N2 31.4(11) . .
N1 Dy2 N2 127.6(2) . .
O13 Dy2 C42 125.8(6) . .
O12 Dy2 C42 69.0(13) . .
C44 Dy2 C42 103.5(9) . .
N1 Dy2 C42 33.9(5) . .
N2 Dy2 C42 123.7(5) . .
O13 Dy2 O11 75.5(8) . .
O12 Dy2 O11 136.1(11) . .
C44 Dy2 O11 82.9(12) . .
N1 Dy2 O11 61.8(6) . .
N2 Dy2 O11 67.8(6) . .
C42 Dy2 O11 78.7(8) . .
O13 Dy2 O8 65.2(4) . 3_655
O12 Dy2 O8 88.2(9) . 3_655
C44 Dy2 O8 153.0(9) . 3_655
N1 Dy2 O8 78.93(17) . 3_655
N2 Dy2 O8 144.55(19) . 3_655
C42 Dy2 O8 91.5(5) . 3_655
O11 Dy2 O8 122.5(7) . 3_655
O13 Dy2 O9 64.2(4) . .
O12 Dy2 O9 90.2(11) . .
C44 Dy2 O9 89.7(6) . .
N1 Dy2 O9 144.77(18) . .
N2 Dy2 O9 79.86(18) . .
C42 Dy2 O9 151.5(6) . .
O11 Dy2 O9 128.5(6) . .
O8 Dy2 O9 67.73(14) 3_655 .
O13 Dy2 Cl1 15.3(4) . .
O12 Dy2 Cl1 163.3(9) . .
C44 Dy2 Cl1 113.3(11) . .
N1 Dy2 Cl1 85.02(17) . .
N2 Dy2 Cl1 82.07(19) . .
C42 Dy2 Cl1 118.6(5) . .
O11 Dy2 Cl1 60.3(7) . .
O8 Dy2 Cl1 77.10(12) 3_655 .
O9 Dy2 Cl1 76.97(13) . .
O2 Ni2 O63 172.66(18) . .
O2 Ni2 O13 98.0(5) . 5_665
O63 Ni2 O13 78.4(5) . 5_665
O2 Ni2 O3 93.91(19) . .
O63 Ni2 O3 89.07(18) . .
O13 Ni2 O3 166.5(4) 5_665 .
O2 Ni2 O8 92.35(17) . .
O63 Ni2 O8 80.66(16) . .
O13 Ni2 O8 77.2(4) 5_665 .
O3 Ni2 O8 96.03(17) . .
O2 Ni2 S2 85.03(14) . .
O63 Ni2 S2 101.90(13) . .
O13 Ni2 S2 101.6(4) 5_665 .
O3 Ni2 S2 85.73(13) . .
O8 Ni2 S2 176.95(13) . .
O2 Ni2 Cl1 87.18(16) . 5_665
O63 Ni2 Cl1 90.54(14) . 5_665
O13 Ni2 Cl1 16.3(4) 5_665 5_665
O3 Ni2 Cl1 174.09(14) . 5_665
O8 Ni2 Cl1 89.72(14) . 5_665
S2 Ni2 Cl1 88.58(9) . 5_665
C22 S2 C16 102.2(4) . .
C22 S2 Ni2 94.6(3) . .
C16 S2 Ni2 96.0(3) . .
C11 O2 Ni2 120.5(5) . .
C11 O2 Ni1 116.2(4) . .
Ni2 O2 Ni1 123.0(2) . .
C44 N2 C43 102.3(17) . .
C44 N2 Ni4 111.5(12) . .
C43 N2 Ni4 115.4(9) . .
C44 N2 Dy2 72.0(11) . .
C43 N2 Dy2 116.0(10) . .
Ni4 N2 Dy2 126.1(3) . .
C1 C2 C3 122.8(9) . .
C1 C2 S4 116.1(6) . .
C3 C2 S4 120.6(7) . .
O13 Ni3 O4 97.1(5) . .
O13 Ni3 O63 79.1(5) . 3_655
O4 Ni3 O63 172.95(18) . 3_655
O13 Ni3 O3 168.5(4) . .
O4 Ni3 O3 92.30(19) . .
O63 Ni3 O3 90.87(18) 3_655 .
O13 Ni3 O9 77.4(4) . .
O4 Ni3 O9 92.53(17) . .
O63 Ni3 O9 80.89(16) 3_655 .
O3 Ni3 O9 95.63(17) . .
O13 Ni3 S3 101.5(4) . .
O4 Ni3 S3 85.54(14) . .
O63 Ni3 S3 100.97(13) 3_655 .
O3 Ni3 S3 85.81(13) . .
O9 Ni3 S3 177.64(13) . .
O13 Ni3 Cl1 15.7(4) . .
O4 Ni3 Cl1 87.19(16) . .
O63 Ni3 Cl1 90.26(14) 3_655 .
O3 Ni3 Cl1 174.40(15) . .
O9 Ni3 Cl1 89.96(14) . .
S3 Ni3 Cl1 88.59(9) . .
C26 S3 C32 101.4(4) . .
C26 S3 Ni3 95.5(2) . .
C32 S3 Ni3 94.6(3) . .
C21 O3 Ni2 116.6(4) . .
C21 O3 Ni3 115.6(4) . .
Ni2 O3 Ni3 125.7(2) . .
C4 C3 C2 118.9(9) . .
O1 Ni4 O6 92.7(2) . .
O1 Ni4 O4 90.3(2) . .
O6 Ni4 O4 174.9(2) . .
O1 Ni4 N2 174.5(2) . .
O6 Ni4 N2 89.9(2) . .
O4 Ni4 N2 87.5(2) . .
O1 Ni4 O7 77.91(18) . .
O6 Ni4 O7 89.16(19) . .
O4 Ni4 O7 95.46(18) . .
N2 Ni4 O7 97.3(2) . .
O1 Ni4 S4 81.95(15) . .
O6 Ni4 S4 91.18(15) . .
O4 Ni4 S4 85.19(14) . .
N2 Ni4 S4 102.9(2) . .
O7 Ni4 S4 159.85(14) . .
C36 S4 C2 103.5(4) . .
C36 S4 Ni4 93.9(2) . .
C2 S4 Ni4 93.3(2) . .
C31 O4 Ni3 118.1(5) . .
C31 O4 Ni4 118.8(5) . .
Ni3 O4 Ni4 123.1(2) . .
C3 C4 C5 120.8(8) . .
C3 C4 C7 127.1(10) . .
C5 C4 C7 111.2(11) . .
C46 O5 Ni1 127.9(5) . .
C6 C5 C4 117.7(9) . .
C46 O6 Ni4 127.4(5) . .
C1 C6 C5 123.0(8) . .
C1 C6 S1 117.0(6) . .
C5 C6 S1 119.5(8) . .
C45 O7 Ni4 124.7(4) . .
C45 O7 Ni1 123.8(4) . .
Ni4 O7 Ni1 96.12(16) . .
C9 C7 C8 109.7(9) . .
C9 C7 C10 113.1(10) . .
C8 C7 C10 107.4(9) . .
C9 C7 C4 102.1(14) . .
C8 C7 C4 111.9(10) . .
C10 C7 C4 112.7(15) . .
C45 O8 Ni2 112.5(4) . .
C45 O8 Dy2 131.0(4) . 5_665
Ni2 O8 Dy2 102.38(16) . 5_665
C45 O8 Dy1 96.0(3) . .
Ni2 O8 Dy1 101.18(16) . .
Dy2 O8 Dy1 110.14(15) 5_665 .
C45 O9 Ni3 113.2(4) . .
C45 O9 Dy2 129.7(4) . .
Ni3 O9 Dy2 102.23(17) . .
C45 O9 Dy1 97.0(3) . .
Ni3 O9 Dy1 101.17(17) . .
Dy2 O9 Dy1 110.27(15) . .
O2 C11 C12 124.4(8) . .
O2 C11 C16 120.8(6) . .
C12 C11 C16 114.6(7) . .
C11 C12 C13 123.2(8) . .
C11 C12 S1 119.9(6) . .
C13 C12 S1 116.9(6) . .
Cl1 O13 Ni3 115.6(16) . .
Cl1 O13 Ni2 111.3(15) . 3_655
Ni3 O13 Ni2 99.6(7) . 3_655
Cl1 O13 Dy2 108.3(16) . .
Ni3 O13 Dy2 111.8(7) . .
Ni2 O13 Dy2 110.0(7) 3_655 .
C12 C13 C14 119.7(8) . .
C15 C14 C13 117.4(8) . .
C15 C14 C17 115.6(9) . .
C13 C14 C17 126.7(8) . .
C16 C15 C14 120.1(9) . .
C15 C16 C11 124.8(7) . .
C15 C16 S2 117.5(7) . .
C11 C16 S2 117.6(5) . .
C18 C17 C19 114.6(8) . .
C18 C17 C20 108.7(8) . .
C19 C17 C20 106.8(8) . .
C18 C17 C14 106.5(10) . .
C19 C17 C14 108.2(10) . .
C20 C17 C14 112.1(13) . .
O3 C21 C26 124.4(6) . .
O3 C21 C22 121.6(7) . .
C26 C21 C22 114.0(7) . .
C21 C22 C23 121.3(8) . .
C21 C22 S2 120.4(6) . .
C23 C22 S2 118.3(6) . .
C24 C23 C22 122.3(8) . .
C23 C24 C25 117.5(8) . .
C23 C24 C27 123.0(9) . .
C25 C24 C27 119.5(9) . .
C26 C25 C24 120.7(7) . .
C25 C26 C21 124.2(7) . .
C25 C26 S3 118.1(6) . .
C21 C26 S3 117.8(5) . .
C30 C27 C29 114.7(16) . .
C30 C27 C28 110.4(14) . .
C29 C27 C28 96.2(16) . .
C30 C27 C24 116.7(11) . .
C29 C27 C24 110.4(12) . .
C28 C27 C24 106.1(14) . .
O4 C31 C32 121.5(7) . .
O4 C31 C36 121.2(7) . .
C32 C31 C36 117.3(7) . .
C31 C32 C33 121.4(7) . .
C31 C32 S3 120.1(5) . .
C33 C32 S3 118.4(7) . .
C34 C33 C32 122.4(8) . .
C35 C34 C33 117.1(8) . .
C35 C34 C37 121.5(8) . .
C33 C34 C37 121.0(9) . .
C34 C35 C36 122.4(8) . .
C35 C36 C31 119.1(8) . .
C35 C36 S4 120.6(6) . .
C31 C36 S4 120.0(6) . .
C39 C37 C34 107.4(13) . .
C39 C37 C38 120.2(17) . .
C34 C37 C38 106.7(10) . .
C39 C37 C40 110.0(13) . .
C34 C37 C40 110.0(12) . .
C38 C37 C40 102.2(14) . .
N1 C42 Dy2 71.7(7) . .
N2 C44 Dy2 76.6(12) . .
O7 C45 O9 122.0(5) . .
O7 C45 O8 122.6(5) . .
O9 C45 O8 115.1(5) . .
O7 C45 Dy1 174.5(4) . .
O9 C45 Dy1 57.7(3) . .
O8 C45 Dy1 58.5(3) . .
O6 C46 O5 126.0(8) . .
O6 C46 C47 116.8(7) . .
O5 C46 C47 117.2(6) . .
C48 C47 C49 119.9(7) . .
C48 C47 C46 120.4(7) . .
C49 C47 C46 119.7(7) . .
C48 C48 C47 120.2(4) 10_557 .
C49 C49 C47 119.8(4) 10_557 .
Ni2 O63 Ni3 98.94(19) . 5_665
Ni2 O63 Dy1 108.76(17) . .
Ni3 O63 Dy1 107.55(17) 5_665 .

loop_
_geom_bond_atom_site_label_1
_geom_bond_atom_site_label_2
_geom_bond_distance
_geom_bond_site_symmetry_2
Dy1 O10 2.380(8) .
Dy1 O63 2.405(4) 5_665
Dy1 O63 2.405(4) .
Dy1 O63 2.405(4) 3_655
Dy1 O9 2.565(4) 3_655
Dy1 O9 2.565(4) 5_665
Dy1 O9 2.565(4) .
Dy1 O8 2.584(4) 5_665
Dy1 O8 2.584(4) 3_655
Dy1 O8 2.584(4) .
Dy1 C45 3.013(6) 5_665
Dy1 C45 3.013(6) 3_655
Ni1 O1 2.006(5) .
Ni1 O5 2.020(5) .
Ni1 O2 2.045(5) .
Ni1 N1 2.070(6) 5_665
Ni1 O7 2.084(4) .
Ni1 S1 2.441(2) .
Cl1 O13 0.729(13) .
Cl1 Ni2 2.422(3) 3_655
Cl1 Ni3 2.424(3) .
Cl1 Dy2 2.626(3) .
S1 C6 1.794(9) .
S1 C12 1.800(8) .
O1 C1 1.306(8) .
O1 Ni4 2.000(5) .
N1 C42 1.393(19) .
N1 C41 1.539(17) .
N1 Ni1 2.070(6) 3_655
N1 Dy2 2.368(5) .
C1 C6 1.397(12) .
C1 C2 1.408(10) .
Dy2 O13 2.304(15) .
Dy2 O12 2.32(3) .
Dy2 C44 2.33(2) .
Dy2 N2 2.379(7) .
Dy2 C42 2.401(17) .
Dy2 O11 2.41(3) .
Dy2 O8 2.491(4) 3_655
Dy2 O9 2.506(4) .
Ni2 O2 2.018(4) .
Ni2 O63 2.045(4) .
Ni2 O13 2.061(16) 5_665
Ni2 O3 2.066(5) .
Ni2 O8 2.088(5) .
Ni2 S2 2.363(2) .
Ni2 Cl1 2.422(3) 5_665
S2 C22 1.758(9) .
S2 C16 1.817(7) .
O2 C11 1.334(8) .
N2 C44 1.27(4) .
N2 C43 1.73(3) .
N2 Ni4 2.060(7) .
C2 C3 1.423(10) .
C2 S4 1.776(10) .
Ni3 O13 2.018(17) .
Ni3 O4 2.023(5) .
Ni3 O63 2.055(4) 3_655
Ni3 O3 2.071(4) .
Ni3 O9 2.083(5) .
Ni3 S3 2.367(2) .
S3 C26 1.781(8) .
S3 C32 1.786(8) .
O3 C21 1.314(8) .
C3 C4 1.364(14) .
Ni4 O6 2.029(5) .
Ni4 O4 2.036(5) .
Ni4 O7 2.072(4) .
Ni4 S4 2.452(2) .
S4 C36 1.774(8) .
O4 C31 1.346(8) .
C4 C5 1.439(14) .
C4 C7 1.618(14) .
O5 C46 1.260(9) .
C5 C6 1.413(10) .
O6 C46 1.248(8) .
O7 C45 1.279(7) .
C7 C9 1.484(17) .
C7 C8 1.534(9) .
C7 C10 1.539(10) .
O8 C45 1.303(7) .
O8 Dy2 2.491(4) 5_665
O9 C45 1.298(7) .
C11 C12 1.372(10) .
C11 C16 1.408(10) .
C12 C13 1.412(11) .
O13 Ni2 2.061(16) 3_655
C13 C14 1.418(13) .
C14 C15 1.395(12) .
C14 C17 1.603(14) .
C15 C16 1.363(10) .
C17 C18 1.504(8) .
C17 C19 1.508(9) .
C17 C20 1.560(9) .
C21 C26 1.416(10) .
C21 C22 1.417(10) .
C22 C23 1.458(10) .
C23 C24 1.342(12) .
C24 C25 1.422(12) .
C24 C27 1.532(13) .
C25 C26 1.389(10) .
C27 C30 1.462(18) .
C27 C29 1.47(2) .
C27 C28 1.47(2) .
C31 C32 1.366(10) .
C31 C36 1.441(10) .
C32 C33 1.402(10) .
C33 C34 1.384(12) .
C34 C35 1.365(13) .
C34 C37 1.553(13) .
C35 C36 1.424(10) .
C37 C39 1.48(3) .
C37 C38 1.556(19) .
C37 C40 1.57(2) .
C46 C47 1.508(11) .
C47 C48 1.382(10) .
C47 C49 1.405(10) .
C48 C48 1.381(14) 10_557
C49 C49 1.375(15) 10_557
O63 Ni3 2.055(4) 5_665

loop_
_platon_squeeze_void_nr
_platon_squeeze_void_average_x
_platon_squeeze_void_average_y
_platon_squeeze_void_average_z
_platon_squeeze_void_volume
_platon_squeeze_void_count_electrons
1 -0.009 -0.005 -0.002 16959.6 2424.7
